data_7057132
loop_
_publ_author_name
'Pramanik, Koushik'
'Malpaharia, Pijush'
'Colacio, Enrique'
'Das, Babulal'
'Chandra, Swapan K.'

_publ_section_title
;
 Octadentate flexible ligands as a platform for a variety of homo and
 heterometallic complexes containing diphenoxido and phenoxido/azido
 bridging groups: synthesis, structure and magnetic properties
;
_journal_issue 8
_journal_name_full 'New Journal of Chemistry'
_journal_page_first 6332
_journal_paper_doi 10.1039/C7NJ05112C
_journal_volume 42
_journal_year 2018
_chemical_formula_sum 'C64 H76 Cl2 Cu N16 Ni4 O20'
_chemical_formula_weight 1758.68
_space_group_crystal_system triclinic
_space_group_IT_number 2
_space_group_name_Hall '-P 1'
_space_group_name_H-M_alt 'P -1'
_symmetry_space_group_name_Hall '-P 1'
_symmetry_space_group_name_H-M 'P -1'
_atom_sites_solution_hydrogens mixed
_audit_creation_method SHELXL-2014/7
_audit_update_record
;
2017-08-31 deposited with the CCDC.
2018-03-07 downloaded from the CCDC.
;
_cell_angle_alpha 83.393(2)
_cell_angle_beta 78.868(2)
_cell_angle_gamma 85.688(2)
_cell_formula_units_Z 2
_cell_length_a 15.3234(4)
_cell_length_b 15.4364(4)
_cell_length_c 15.7415(3)
_cell_measurement_reflns_used 6041
_cell_measurement_temperature 296(2)
_cell_measurement_theta_max 24.99
_cell_measurement_theta_min 1.325
_cell_volume 3623.78(15)
_computing_cell_refinement 'Bruker SMART'
_computing_data_collection 'Bruker SMART'
_computing_data_reduction 'Bruker SAINT'
_computing_molecular_graphics 'Bruker SHELXTL'
_computing_publication_material 'Bruker SHELXTL'
_computing_structure_refinement 'SHELXL-2014/7 (Sheldrick, 2014)'
_computing_structure_solution 'SHELXL-2014/7 (Sheldrick, 2014)'
_diffrn_ambient_temperature 296(2)
_diffrn_measured_fraction_theta_full 0.970
_diffrn_measured_fraction_theta_max 0.970
_diffrn_measurement_device_type 'CCD area detector'
_diffrn_measurement_method 'phi and omega scans'
_diffrn_radiation_type MoK\a
_diffrn_radiation_wavelength 0.71073
_diffrn_reflns_av_R_equivalents 0.0805
_diffrn_reflns_av_unetI/netI 0.1033
_diffrn_reflns_Laue_measured_fraction_full 0.970
_diffrn_reflns_Laue_measured_fraction_max 0.970
_diffrn_reflns_limit_h_max 18
_diffrn_reflns_limit_h_min -16
_diffrn_reflns_limit_k_max 18
_diffrn_reflns_limit_k_min -12
_diffrn_reflns_limit_l_max 18
_diffrn_reflns_limit_l_min -18
_diffrn_reflns_number 26494
_diffrn_reflns_point_group_measured_fraction_full 0.970
_diffrn_reflns_point_group_measured_fraction_max 0.970
_diffrn_reflns_theta_full 24.999
_diffrn_reflns_theta_max 24.999
_diffrn_reflns_theta_min 1.325
_exptl_absorpt_coefficient_mu 1.466
_exptl_crystal_colour green
_exptl_crystal_density_diffrn 1.612
_exptl_crystal_description blocks
_exptl_crystal_F_000 1814
_refine_diff_density_max 1.313
_refine_diff_density_min -0.704
_refine_diff_density_rms 0.103
_refine_ls_extinction_method none
_refine_ls_goodness_of_fit_ref 1.050
_refine_ls_hydrogen_treatment mixed
_refine_ls_matrix_type full
_refine_ls_number_parameters 972
_refine_ls_number_reflns 12389
_refine_ls_number_restraints 0
_refine_ls_restrained_S_all 1.050
_refine_ls_R_factor_all 0.1389
_refine_ls_R_factor_gt 0.0680
_refine_ls_shift/su_max 0.004
_refine_ls_shift/su_mean 0.000
_refine_ls_structure_factor_coef Fsqd
_refine_ls_weighting_details 'w=1/[\s^2^(Fo^2^)+(0.1000P)^2^] where P=(Fo^2^+2Fc^2^)/3'
_refine_ls_weighting_scheme calc
_refine_ls_wR_factor_gt 0.1664
_refine_ls_wR_factor_ref 0.2103
_reflns_Friedel_coverage 0.000
_reflns_number_gt 6041
_reflns_number_total 12389
_reflns_threshold_expression 'I > 2\s(I)'
_cod_data_source_file c7nj05112c2.cif
_cod_data_source_block SKC-25G_0m
_cod_depositor_comments 'Adding full bibliography for 7057128--7057135.cif.'
_cod_database_code 7057132
_shelx_shelxl_version_number 2014/7
_shelx_space_group_comment
;
The symmetry employed for this shelxl refinement is uniquely defined
by the following loop, which should always be used as a source of
symmetry information in preference to the above space-group names.
They are only intended as comments.
;

loop_
_space_group_symop_operation_xyz
'x, y, z'
'-x, -y, -z'

loop_
_atom_site_label
_atom_site_type_symbol
_atom_site_fract_x
_atom_site_fract_y
_atom_site_fract_z
_atom_site_U_iso_or_equiv
_atom_site_adp_type
_atom_site_occupancy
_atom_site_site_symmetry_order
_atom_site_calc_flag
_atom_site_refinement_flags_posn
_atom_site_refinement_flags_adp
_atom_site_refinement_flags_occupancy
Ni2 Ni 0.71694(6) 0.43761(7) 0.46552(6) 0.0447(3) Uani 1 1 d . . .
Ni1 Ni 0.59601(7) 0.37997(7) 0.63615(6) 0.0463(3) Uani 1 1 d . . .
Cu2 Cu 0.0000 1.0000 0.0000 0.0569(4) Uani 1 2 d S . P
Cu1 Cu 0.5000 0.5000 0.5000 0.0508(4) Uani 1 2 d S . P
Ni4 Ni -0.10559(7) 0.82734(7) 0.00863(7) 0.0552(3) Uani 1 1 d . . .
Ni3 Ni 0.08842(7) 0.79951(7) 0.01798(8) 0.0596(3) Uani 1 1 d . . .
C17 C 0.7002(5) 0.5636(6) 0.6330(5) 0.049(2) Uani 1 1 d . . .
C21 C 0.4794(6) 0.3421(6) 0.7998(6) 0.063(2) Uani 1 1 d . . .
H21A H 0.4242 0.3409 0.7785 0.075 Uiso 1 1 calc R U .
H21B H 0.4644 0.3490 0.8615 0.075 Uiso 1 1 calc R U .
C3 C 0.6441(5) 0.4525(6) 0.1494(6) 0.056(2) Uani 1 1 d . . .
H3 H 0.6155 0.4294 0.1107 0.067 Uiso 1 1 calc R U .
C12 C 0.6215(5) 0.5698(5) 0.5980(5) 0.0448(19) Uani 1 1 d . . .
C1 C 0.6660(5) 0.4574(5) 0.2981(5) 0.048(2) Uani 1 1 d . . .
C4 C 0.7040(6) 0.5159(6) 0.1187(5) 0.058(2) Uani 1 1 d . . .
C7 C 0.7790(5) 0.5593(6) 0.3184(6) 0.054(2) Uani 1 1 d . . .
H7 H 0.8159 0.6037 0.2916 0.065 Uiso 1 1 calc R U .
C8 C 0.8318(6) 0.5794(6) 0.4472(5) 0.059(2) Uani 1 1 d . . .
H8A H 0.7954 0.6213 0.4822 0.070 Uiso 1 1 calc R U .
H8B H 0.8786 0.6099 0.4070 0.070 Uiso 1 1 calc R U .
C2 C 0.6257(5) 0.4225(5) 0.2366(5) 0.050(2) Uani 1 1 d . . .
H2 H 0.5861 0.3785 0.2554 0.060 Uiso 1 1 calc R U .
C5 C 0.7454(6) 0.5506(6) 0.1756(6) 0.056(2) Uani 1 1 d . . .
H5 H 0.7856 0.5938 0.1549 0.067 Uiso 1 1 calc R U .
C13 C 0.5667(5) 0.6457(6) 0.6040(5) 0.052(2) Uani 1 1 d . . .
H13 H 0.5133 0.6484 0.5837 0.063 Uiso 1 1 calc R U .
C16 C 0.7202(6) 0.6365(6) 0.6699(6) 0.062(2) Uani 1 1 d . . .
H16 H 0.7711 0.6335 0.6942 0.075 Uiso 1 1 calc R U .
C9 C 0.8711(6) 0.5087(6) 0.5041(6) 0.065(3) Uani 1 1 d . . .
H9A H 0.9163 0.4743 0.4684 0.078 Uiso 1 1 calc R U .
H9B H 0.8994 0.5347 0.5443 0.078 Uiso 1 1 calc R U .
C22 C 0.5328(6) 0.2566(6) 0.7869(5) 0.065(3) Uani 1 1 d . . .
H22A H 0.5782 0.2491 0.8228 0.078 Uiso 1 1 calc R U .
H22B H 0.4942 0.2081 0.8028 0.078 Uiso 1 1 calc R U .
C23 C 0.5747(6) 0.1930(7) 0.6547(6) 0.076(3) Uani 1 1 d . . .
H23 H 0.5502 0.1434 0.6869 0.091 Uiso 1 1 calc R U .
C29 C 0.6568(6) 0.2536(6) 0.5039(6) 0.058(2) Uani 1 1 d . . .
C15 C 0.6672(6) 0.7116(7) 0.6713(6) 0.066(3) Uani 1 1 d . . .
C14 C 0.5888(6) 0.7165(6) 0.6389(6) 0.063(2) Uani 1 1 d . . .
H14 H 0.5518 0.7671 0.6409 0.076 Uiso 1 1 calc R U .
C6 C 0.7277(5) 0.5215(5) 0.2652(5) 0.049(2) Uani 1 1 d . . .
C28 C 0.6875(7) 0.2363(7) 0.4193(7) 0.079(3) Uani 1 1 d . . .
H28 H 0.7180 0.2788 0.3805 0.095 Uiso 1 1 calc R U .
C24 C 0.6114(7) 0.1877(7) 0.5605(7) 0.076(3) Uani 1 1 d . . .
C27 C 0.6749(8) 0.1578(9) 0.3896(8) 0.108(4) Uani 1 1 d . . .
H27 H 0.6989 0.1479 0.3324 0.130 Uiso 1 1 calc R U .
C25 C 0.5972(9) 0.1094(8) 0.5298(8) 0.109(4) Uani 1 1 d . . .
H25 H 0.5670 0.0666 0.5683 0.130 Uiso 1 1 calc R U .
C31 C 0.6850(8) 0.5180(8) -0.0289(6) 0.095(4) Uani 1 1 d . . .
H31A H 0.7006 0.4568 -0.0311 0.143 Uiso 1 1 calc R U .
H31B H 0.7044 0.5487 -0.0852 0.143 Uiso 1 1 calc R U .
H31C H 0.6216 0.5267 -0.0123 0.143 Uiso 1 1 calc R U .
C26 C 0.6268(10) 0.0939(9) 0.4445(9) 0.126(5) Uani 1 1 d . . .
O5 O 0.7265(5) 0.5498(5) 0.0322(4) 0.087(2) Uani 1 1 d . . .
C39 C -0.2184(6) 0.7845(6) 0.1766(8) 0.073(3) Uani 1 1 d . . .
H39 H -0.2748 0.7809 0.2112 0.088 Uiso 1 1 calc R U .
C33 C -0.0517(6) 0.7800(5) 0.1796(6) 0.056(2) Uani 1 1 d . . .
C37 C -0.1681(7) 0.7982(6) 0.3112(7) 0.076(3) Uani 1 1 d . . .
H37 H -0.2277 0.8040 0.3375 0.091 Uiso 1 1 calc R U .
C38 C -0.1430(6) 0.7870(6) 0.2203(6) 0.067(3) Uani 1 1 d . . .
C35 C -0.0118(9) 0.7893(7) 0.3210(8) 0.084(3) Uani 1 1 d . . .
H35 H 0.0319 0.7891 0.3546 0.101 Uiso 1 1 calc R U .
C42 C -0.1838(7) 0.8057(8) -0.1420(7) 0.083(3) Uani 1 1 d . . .
H42A H -0.1419 0.8309 -0.1913 0.100 Uiso 1 1 calc R U .
H42B H -0.2397 0.8011 -0.1609 0.100 Uiso 1 1 calc R U .
C41 C -0.2879(6) 0.8610(7) -0.0123(7) 0.078(3) Uani 1 1 d . . .
H41A H -0.3006 0.9158 0.0135 0.094 Uiso 1 1 calc R U .
H41B H -0.3330 0.8558 -0.0467 0.094 Uiso 1 1 calc R U .
C49 C 0.2644(8) 0.8877(8) 0.0573(8) 0.092(3) Uani 1 1 d . . .
C40 C -0.2941(6) 0.7895(7) 0.0570(7) 0.077(3) Uani 1 1 d . . .
H40A H -0.2989 0.7347 0.0340 0.093 Uiso 1 1 calc R U .
H40B H -0.3462 0.7991 0.1015 0.093 Uiso 1 1 calc R U .
C45 C 0.0391(7) 0.6215(6) -0.0104(7) 0.081(3) Uani 1 1 d . . .
H45A H 0.0520 0.6162 0.0480 0.097 Uiso 1 1 calc R U .
H45B H 0.0631 0.5695 -0.0378 0.097 Uiso 1 1 calc R U .
C47 C 0.2219(6) 0.7657(8) -0.1277(8) 0.084(3) Uani 1 1 d . . .
H47A H 0.2850 0.7521 -0.1468 0.101 Uiso 1 1 calc R U .
H47B H 0.2000 0.8030 -0.1738 0.101 Uiso 1 1 calc R U .
C36 C -0.1014(9) 0.8002(7) 0.3586(7) 0.081(3) Uani 1 1 d . . .
C44 C -0.0613(7) 0.6348(6) -0.0083(7) 0.080(3) Uani 1 1 d . . .
H44A H -0.0832 0.5864 -0.0307 0.096 Uiso 1 1 calc R U .
H44B H -0.0932 0.6397 0.0507 0.096 Uiso 1 1 calc R U .
C54 C 0.1740(9) 0.9076(8) 0.1105(8) 0.089(4) Uani 1 1 d . . .
C43 C -0.1486(7) 0.7165(7) -0.1126(8) 0.085(3) Uani 1 1 d . . .
H43A H -0.1289 0.6843 -0.1629 0.103 Uiso 1 1 calc R U .
H43B H -0.1964 0.6856 -0.0744 0.103 Uiso 1 1 calc R U .
C46 C 0.1712(7) 0.6812(7) -0.1066(8) 0.090(3) Uani 1 1 d . . .
H46A H 0.1712 0.6551 -0.1598 0.108 Uiso 1 1 calc R U .
H46B H 0.2003 0.6397 -0.0685 0.108 Uiso 1 1 calc R U .
C48 C 0.2727(8) 0.8444(8) -0.0220(7) 0.090(3) Uani 1 1 d . . .
H48 H 0.3290 0.8410 -0.0568 0.108 Uiso 1 1 calc R U .
C34 C 0.0116(7) 0.7787(6) 0.2337(7) 0.074(3) Uani 1 1 d . . .
H34 H 0.0716 0.7705 0.2096 0.089 Uiso 1 1 calc R U .
C61 C 0.0247(5) 0.8868(6) -0.1515(6) 0.055(2) Uani 1 1 d . . .
C56 C 0.0307(6) 0.8067(6) -0.1837(6) 0.061(2) Uani 1 1 d . . .
C58 C 0.0645(8) 0.8731(9) -0.3317(8) 0.091(3) Uani 1 1 d . . .
C60 C 0.0386(6) 0.9605(6) -0.2099(6) 0.065(2) Uani 1 1 d . . .
H60 H 0.0345 1.0150 -0.1894 0.078 Uiso 1 1 calc R U .
C57 C 0.0495(7) 0.8015(7) -0.2739(7) 0.077(3) Uani 1 1 d . . .
H57 H 0.0517 0.7471 -0.2945 0.093 Uiso 1 1 calc R U .
C59 C 0.0591(7) 0.9539(8) -0.3013(7) 0.085(3) Uani 1 1 d . . .
H59 H 0.0687 1.0039 -0.3402 0.102 Uiso 1 1 calc R U .
C55 C 0.0151(6) 0.7228(6) -0.1244(6) 0.066(3) Uani 1 1 d . . .
H55 H 0.0209 0.6748 -0.1611 0.079 Uiso 1 1 calc R U .
C63 C 0.1141(16) 0.9152(17) -0.4772(12) 0.234(12) Uani 1 1 d . . .
H63A H 0.0677 0.9582 -0.4877 0.351 Uiso 1 1 calc R U .
H63B H 0.1372 0.8879 -0.5293 0.351 Uiso 1 1 calc R U .
H63C H 0.1612 0.9430 -0.4602 0.351 Uiso 1 1 calc R U .
O10 O 0.0833(8) 0.8587(9) -0.4177(6) 0.160(5) Uani 1 1 d . . .
N1 N 0.7776(4) 0.5362(5) 0.3999(4) 0.0534(18) Uani 1 1 d . . .
O3 O 0.6432(3) 0.4299(4) 0.3819(3) 0.0562(15) Uani 1 1 d . . .
O2 O 0.6018(3) 0.4994(3) 0.5612(3) 0.0453(13) Uani 1 1 d . . .
O1 O 0.6731(3) 0.3279(4) 0.5324(3) 0.0539(14) Uani 1 1 d . . .
Cl1 Cl 0.03133(19) 0.4995(2) 0.2421(2) 0.0854(8) Uani 1 1 d . . .
O20 O 0.0147(6) 0.5591(6) 0.3041(6) 0.130(3) Uani 1 1 d . . .
O18 O 0.1135(6) 0.5095(11) 0.1876(6) 0.211(7) Uani 1 1 d . . .
O17 O -0.0348(5) 0.5013(7) 0.1916(6) 0.133(3) Uani 1 1 d . . .
N9 N 0.2076(5) 0.8093(6) -0.0496(7) 0.089(3) Uani 1 1 d . . .
O7 O 0.1004(5) 0.8940(5) 0.0868(5) 0.091(2) Uani 1 1 d . . .
N11 N -0.0727(5) 0.7189(5) -0.0656(5) 0.064(2) Uani 1 1 d . . .
N12 N -0.1979(5) 0.8637(5) -0.0717(5) 0.069(2) Uani 1 1 d . . .
H12 H -0.1886 0.9239 -0.0977 0.083 Uiso 1 1 calc R U .
N14 N -0.1136(5) 0.9470(5) 0.0609(5) 0.0606(19) Uani 1 1 d . . .
N15 N -0.1776(6) 0.9755(5) 0.1092(6) 0.069(2) Uani 1 1 d . . .
N16 N -0.2411(6) 1.0005(7) 0.1557(7) 0.106(3) Uani 1 1 d . . .
N6 N 0.4814(4) 0.3900(4) 0.5776(4) 0.0514(17) Uani 1 1 d . . .
N7 N 0.4235(5) 0.3378(5) 0.5947(4) 0.0538(18) Uani 1 1 d . . .
N8 N 0.3691(6) 0.2877(6) 0.6128(6) 0.082(3) Uani 1 1 d . . .
N2 N 0.8017(4) 0.4506(5) 0.5541(4) 0.0534(18) Uani 1 1 d . . .
O8 O -0.0280(4) 0.7741(4) 0.0944(4) 0.0611(15) Uani 1 1 d . . .
O9 O 0.0053(3) 0.8922(3) -0.0630(4) 0.0541(14) Uani 1 1 d . . .
N13 N -0.2127(5) 0.7869(5) 0.0936(5) 0.066(2) Uani 1 1 d . . .
N10 N 0.0775(5) 0.7023(5) -0.0631(5) 0.068(2) Uani 1 1 d . . .
N4 N 0.5292(5) 0.4173(5) 0.7537(5) 0.054(2) Uani 1 1 d . . .
C19 C 0.6824(6) 0.4089(7) 0.7808(5) 0.065(3) Uani 1 1 d . . .
H19A H 0.6830 0.3506 0.8112 0.078 Uiso 1 1 calc R U .
H19B H 0.7240 0.4422 0.8014 0.078 Uiso 1 1 calc R U .
C20 C 0.5909(6) 0.4514(6) 0.8011(5) 0.061(2) Uani 1 1 d . . .
H20A H 0.5684 0.4414 0.8632 0.073 Uiso 1 1 calc R U .
H20B H 0.5939 0.5140 0.7857 0.073 Uiso 1 1 calc R U .
N3 N 0.7120(4) 0.4034(5) 0.6847(4) 0.0518(17) Uani 1 1 d . . .
C11 C 0.7836(6) 0.3329(6) 0.6698(6) 0.064(2) Uani 1 1 d . . .
H11A H 0.7584 0.2779 0.6665 0.077 Uiso 1 1 calc R U .
H11B H 0.8173 0.3255 0.7166 0.077 Uiso 1 1 calc R U .
C18 C 0.7574(5) 0.4818(6) 0.6392(5) 0.054(2) Uani 1 1 d . . .
H18 H 0.8044 0.4924 0.6705 0.064 Uiso 1 1 calc R U .
C10 C 0.8426(6) 0.3625(6) 0.5843(5) 0.061(2) Uani 1 1 d . . .
H10A H 0.8436 0.3212 0.5421 0.073 Uiso 1 1 calc R U .
H10B H 0.9031 0.3680 0.5924 0.073 Uiso 1 1 calc R U .
N5 N 0.5744(5) 0.2600(5) 0.6942(4) 0.0556(18) Uani 1 1 d . . .
Cl2 Cl 0.4971(4) 0.7234(3) 0.9392(3) 0.1356(15) Uani 1 1 d . . .
O16 O 0.5109(8) 0.7864(8) 0.9898(8) 0.182(5) Uani 1 1 d . . .
O13 O 0.4606(7) 0.7534(10) 0.8688(7) 0.189(6) Uani 1 1 d . . .
O4 O 0.6099(10) 0.0136(8) 0.4238(8) 0.214(7) Uani 1 1 d . . .
O6 O 0.6967(5) 0.7796(5) 0.7058(5) 0.097(2) Uani 1 1 d . . .
O12 O -0.1177(7) 0.8121(7) 0.4449(6) 0.129(3) Uani 1 1 d . . .
C32 C 0.6355(11) 0.8540(9) 0.7156(11) 0.147(6) Uani 1 1 d . . .
H32A H 0.6321 0.8840 0.6593 0.221 Uiso 1 1 calc R U .
H32B H 0.6557 0.8927 0.7504 0.221 Uiso 1 1 calc R U .
H32C H 0.5777 0.8353 0.7435 0.221 Uiso 1 1 calc R U .
C50 C 0.3432(7) 0.9075(7) 0.0825(8) 0.082(3) Uani 1 1 d . . .
H50 H 0.3976 0.8976 0.0459 0.098 Uiso 1 1 calc R U .
C53 C 0.1820(8) 0.9371(7) 0.1854(10) 0.101(4) Uani 1 1 d . . .
H53 H 0.1287 0.9488 0.2230 0.121 Uiso 1 1 calc R U .
C51 C 0.3419(8) 0.9404(8) 0.1583(8) 0.086(3) Uani 1 1 d . . .
C52 C 0.2612(9) 0.9532(8) 0.2157(8) 0.098(4) Uani 1 1 d . . .
H52 H 0.2590 0.9711 0.2705 0.118 Uiso 1 1 calc R U .
O15 O 0.4335(17) 0.6813(14) 0.9952(9) 0.363(17) Uani 1 1 d . . .
O19 O 0.0361(12) 0.4195(8) 0.2892(9) 0.228(8) Uani 1 1 d . . .
C30 C 0.6337(15) -0.0063(16) 0.3422(15) 0.224(9) Uiso 1 1 d . . .
H30A H 0.6084 0.0374 0.3041 0.336 Uiso 1 1 calc R U .
H30B H 0.6125 -0.0622 0.3377 0.336 Uiso 1 1 calc R U .
H30C H 0.6975 -0.0083 0.3259 0.336 Uiso 1 1 calc R U .
O11 O 0.4155(6) 0.9633(6) 0.1874(6) 0.111(3) Uani 1 1 d . . .
C64 C 0.4954(8) 0.9840(10) 0.1237(9) 0.129(5) Uani 1 1 d . . .
H64A H 0.5134 0.9359 0.0895 0.193 Uiso 1 1 calc R U .
H64B H 0.5422 0.9944 0.1533 0.193 Uiso 1 1 calc R U .
H64C H 0.4831 1.0354 0.0864 0.193 Uiso 1 1 calc R U .
C62 C -0.2013(15) 0.8330(13) 0.4846(10) 0.198(9) Uani 1 1 d . . .
H62A H -0.2228 0.8862 0.4557 0.297 Uiso 1 1 calc R U .
H62B H -0.2015 0.8408 0.5442 0.297 Uiso 1 1 calc R U .
H62C H -0.2391 0.7869 0.4821 0.297 Uiso 1 1 calc R U .
O14 O 0.5825(17) 0.6851(15) 0.9099(19) 0.434(19) Uani 1 1 d . . .
H4N H 0.495(4) 0.450(4) 0.756(4) 0.010(19) Uiso 1 1 d . . .

loop_
_atom_site_aniso_label
_atom_site_aniso_U_11
_atom_site_aniso_U_22
_atom_site_aniso_U_33
_atom_site_aniso_U_23
_atom_site_aniso_U_13
_atom_site_aniso_U_12
Ni2 0.0423(6) 0.0473(7) 0.0438(6) 0.0000(5) -0.0066(4) -0.0081(5)
Ni1 0.0478(6) 0.0473(7) 0.0430(6) 0.0010(5) -0.0099(5) -0.0015(5)
Cu2 0.0538(9) 0.0412(9) 0.0710(10) -0.0059(8) 0.0040(7) -0.0124(7)
Cu1 0.0539(9) 0.0465(9) 0.0568(9) 0.0052(7) -0.0242(7) -0.0122(7)
Ni4 0.0485(6) 0.0429(7) 0.0723(7) 0.0010(6) -0.0075(5) -0.0103(5)
Ni3 0.0476(7) 0.0443(7) 0.0832(8) -0.0023(6) -0.0060(6) -0.0004(5)
C17 0.044(5) 0.055(5) 0.048(5) -0.009(4) -0.003(4) -0.015(4)
C21 0.065(6) 0.064(7) 0.053(5) -0.004(5) -0.001(4) 0.007(5)
C3 0.051(5) 0.057(6) 0.061(5) -0.016(5) -0.007(4) -0.003(4)
C12 0.043(4) 0.055(5) 0.040(4) -0.003(4) -0.014(4) -0.010(4)
C1 0.048(5) 0.038(5) 0.056(5) 0.002(4) -0.007(4) -0.004(4)
C4 0.063(6) 0.059(6) 0.049(5) -0.005(5) 0.003(4) -0.011(5)
C7 0.048(5) 0.052(6) 0.062(6) -0.006(5) -0.003(4) -0.016(4)
C8 0.058(5) 0.067(6) 0.055(5) -0.007(5) -0.012(4) -0.019(5)
C2 0.046(5) 0.048(5) 0.055(5) -0.010(5) -0.006(4) -0.006(4)
C5 0.063(6) 0.042(5) 0.062(5) -0.005(5) -0.007(4) -0.019(4)
C13 0.043(5) 0.058(6) 0.055(5) -0.006(5) -0.009(4) -0.002(4)
C16 0.057(6) 0.069(7) 0.067(6) -0.011(5) -0.024(5) -0.004(5)
C9 0.045(5) 0.084(7) 0.065(6) -0.010(6) -0.008(4) -0.010(5)
C22 0.079(6) 0.068(7) 0.044(5) 0.007(5) -0.008(4) -0.002(5)
C23 0.074(7) 0.068(8) 0.071(7) 0.013(6) 0.011(5) -0.004(5)
C29 0.059(6) 0.053(6) 0.056(5) -0.007(5) 0.004(4) 0.003(5)
C15 0.064(6) 0.082(7) 0.059(6) -0.027(6) -0.014(5) -0.011(5)
C14 0.062(6) 0.059(6) 0.073(6) -0.018(5) -0.016(5) 0.002(5)
C6 0.047(5) 0.048(5) 0.052(5) 0.000(5) -0.009(4) -0.003(4)
C28 0.095(8) 0.070(7) 0.070(7) -0.021(6) 0.005(6) -0.016(6)
C24 0.086(7) 0.058(7) 0.079(7) -0.014(6) 0.013(6) -0.024(5)
C27 0.130(10) 0.096(10) 0.086(8) -0.027(8) 0.034(7) -0.043(8)
C25 0.139(11) 0.074(9) 0.099(9) -0.023(8) 0.032(8) -0.038(8)
C31 0.132(10) 0.105(9) 0.055(6) -0.004(7) -0.026(6) -0.025(8)
C26 0.177(13) 0.086(10) 0.106(10) -0.060(9) 0.041(9) -0.046(9)
O5 0.109(5) 0.102(6) 0.052(4) -0.002(4) -0.011(4) -0.049(4)
C39 0.055(6) 0.066(7) 0.097(8) 0.002(6) -0.009(6) -0.022(5)
C33 0.059(6) 0.037(5) 0.071(6) 0.007(5) -0.011(5) -0.007(4)
C37 0.086(7) 0.063(7) 0.073(7) 0.003(6) 0.001(6) -0.028(5)
C38 0.070(7) 0.057(6) 0.071(6) 0.000(5) -0.002(5) -0.019(5)
C35 0.105(9) 0.066(7) 0.088(8) 0.010(6) -0.039(7) -0.015(6)
C42 0.062(6) 0.096(9) 0.099(8) -0.018(8) -0.033(6) -0.002(6)
C41 0.051(6) 0.088(8) 0.096(7) 0.005(7) -0.019(5) -0.015(5)
C49 0.081(8) 0.095(9) 0.103(9) -0.015(8) -0.015(7) -0.019(7)
C40 0.048(6) 0.070(7) 0.114(8) 0.006(7) -0.017(6) -0.019(5)
C45 0.084(8) 0.044(6) 0.106(8) 0.005(6) -0.001(6) -0.009(5)
C47 0.053(6) 0.083(8) 0.105(8) -0.003(7) 0.004(6) 0.004(6)
C36 0.108(10) 0.064(7) 0.069(7) 0.009(6) -0.014(7) -0.020(6)
C44 0.090(8) 0.039(6) 0.108(8) -0.001(6) -0.013(6) -0.010(5)
C54 0.106(10) 0.081(9) 0.076(7) -0.011(7) 0.011(7) -0.042(7)
C43 0.074(7) 0.080(8) 0.107(8) -0.027(7) -0.014(6) -0.017(6)
C46 0.075(7) 0.071(8) 0.114(9) -0.019(7) 0.006(6) 0.013(6)
C48 0.086(8) 0.094(9) 0.087(8) -0.014(7) -0.004(6) -0.010(7)
C34 0.076(7) 0.058(7) 0.089(8) 0.006(6) -0.022(6) -0.005(5)
C61 0.046(5) 0.046(6) 0.072(6) 0.000(5) -0.008(4) -0.006(4)
C56 0.062(6) 0.043(6) 0.079(7) -0.008(5) -0.010(5) -0.005(4)
C58 0.104(9) 0.100(10) 0.069(7) -0.005(8) -0.015(6) -0.022(7)
C60 0.059(6) 0.054(6) 0.080(7) 0.002(6) -0.009(5) -0.014(5)
C57 0.102(8) 0.062(7) 0.066(6) -0.021(6) -0.003(6) -0.010(6)
C59 0.095(8) 0.090(9) 0.066(7) 0.013(7) -0.011(6) -0.027(7)
C55 0.070(6) 0.041(6) 0.086(7) -0.017(6) -0.011(6) 0.003(5)
C63 0.31(3) 0.29(3) 0.110(14) -0.041(18) -0.057(18) 0.02(3)
O10 0.213(12) 0.199(13) 0.059(6) 0.016(7) -0.003(6) -0.059(9)
N1 0.053(4) 0.059(5) 0.050(4) -0.007(4) -0.009(3) -0.012(3)
O3 0.052(3) 0.070(4) 0.049(3) 0.006(3) -0.014(3) -0.021(3)
O2 0.049(3) 0.044(3) 0.044(3) 0.004(3) -0.013(2) -0.013(2)
O1 0.056(3) 0.052(4) 0.050(3) -0.004(3) -0.001(3) -0.005(3)
Cl1 0.0767(19) 0.098(2) 0.0902(19) -0.0309(19) -0.0285(16) 0.0086(16)
O20 0.134(7) 0.123(7) 0.145(8) -0.078(7) -0.022(6) 0.000(6)
O18 0.068(6) 0.46(2) 0.117(7) -0.095(11) -0.010(5) 0.008(9)
O17 0.095(6) 0.177(9) 0.139(7) -0.028(7) -0.053(6) 0.005(6)
N9 0.060(5) 0.063(6) 0.149(9) -0.027(6) -0.024(6) 0.002(4)
O7 0.063(4) 0.082(5) 0.122(6) -0.029(5) 0.009(4) -0.013(4)
N11 0.069(5) 0.047(5) 0.076(5) -0.004(4) -0.008(4) -0.015(4)
N12 0.068(5) 0.049(5) 0.092(6) 0.004(5) -0.018(4) -0.020(4)
N14 0.048(4) 0.057(5) 0.073(5) -0.018(4) 0.006(4) -0.006(4)
N15 0.061(5) 0.057(5) 0.085(6) 0.004(5) -0.010(5) -0.007(4)
N16 0.079(7) 0.104(8) 0.119(8) -0.026(7) 0.025(6) 0.005(6)
N6 0.055(4) 0.044(4) 0.057(4) 0.008(4) -0.016(3) -0.015(3)
N7 0.058(5) 0.050(5) 0.049(4) 0.002(4) -0.005(4) 0.003(4)
N8 0.077(6) 0.065(6) 0.100(6) 0.007(5) -0.006(5) -0.033(5)
N2 0.045(4) 0.057(5) 0.059(4) -0.004(4) -0.015(3) 0.000(3)
O8 0.058(4) 0.050(4) 0.070(4) 0.004(3) -0.008(3) -0.002(3)
O9 0.055(3) 0.042(3) 0.060(4) -0.001(3) 0.005(3) -0.008(3)
N13 0.061(5) 0.063(5) 0.071(5) 0.004(5) -0.010(4) -0.016(4)
N10 0.074(5) 0.043(5) 0.084(5) -0.003(4) -0.007(5) -0.001(4)
N4 0.048(5) 0.050(5) 0.061(5) 0.001(4) -0.011(4) 0.013(4)
C19 0.067(6) 0.091(7) 0.044(5) -0.006(5) -0.024(4) -0.010(5)
C20 0.070(6) 0.067(6) 0.045(5) 0.000(5) -0.008(4) -0.017(5)
N3 0.055(4) 0.053(5) 0.048(4) 0.000(4) -0.015(3) 0.001(4)
C11 0.058(6) 0.061(6) 0.073(6) -0.002(5) -0.018(5) 0.017(5)
C18 0.049(5) 0.065(6) 0.053(5) -0.012(5) -0.022(4) -0.003(5)
C10 0.050(5) 0.070(7) 0.060(5) 0.003(5) -0.013(4) 0.002(5)
N5 0.064(5) 0.046(5) 0.054(4) -0.004(4) -0.007(4) 0.005(4)
Cl2 0.178(4) 0.111(3) 0.138(3) -0.015(3) -0.080(3) -0.004(3)
O16 0.200(11) 0.174(11) 0.192(11) -0.072(10) -0.032(9) -0.075(9)
O13 0.156(10) 0.294(17) 0.120(8) 0.038(9) -0.053(7) -0.052(10)
O4 0.315(16) 0.168(11) 0.144(9) -0.115(9) 0.086(10) -0.098(10)
O6 0.119(6) 0.069(5) 0.122(6) -0.042(5) -0.054(5) -0.003(4)
O12 0.148(9) 0.149(9) 0.083(6) -0.021(6) 0.000(6) -0.014(7)
C32 0.186(15) 0.092(10) 0.204(16) -0.083(11) -0.105(13) 0.020(10)
C50 0.074(7) 0.084(8) 0.093(8) -0.023(7) -0.018(6) -0.013(6)
C53 0.068(7) 0.080(8) 0.160(12) -0.022(9) -0.029(8) -0.005(6)
C51 0.079(8) 0.079(8) 0.104(9) -0.014(7) -0.025(7) -0.007(6)
C52 0.109(10) 0.087(9) 0.099(9) -0.013(7) -0.020(8) -0.001(7)
O15 0.57(3) 0.43(3) 0.157(11) 0.144(15) -0.192(17) -0.40(3)
O19 0.41(2) 0.092(8) 0.215(13) -0.003(9) -0.154(15) 0.012(11)
O11 0.103(6) 0.104(6) 0.129(7) -0.003(6) -0.035(6) -0.012(5)
C64 0.098(10) 0.145(14) 0.131(11) 0.021(10) 0.003(9) -0.042(9)
C62 0.29(3) 0.169(19) 0.108(12) -0.033(12) 0.056(15) -0.066(18)
O14 0.37(3) 0.31(3) 0.60(4) -0.07(3) -0.12(3) 0.26(3)

loop_
_atom_type_symbol
_atom_type_description
_atom_type_scat_dispersion_real
_atom_type_scat_dispersion_imag
_atom_type_scat_source
C C 0.0033 0.0016 'International Tables Vol C Tables 4.2.6.8 and 6.1.1.4'
H H 0.0000 0.0000 'International Tables Vol C Tables 4.2.6.8 and 6.1.1.4'
N N 0.0061 0.0033 'International Tables Vol C Tables 4.2.6.8 and 6.1.1.4'
O O 0.0106 0.0060 'International Tables Vol C Tables 4.2.6.8 and 6.1.1.4'
Cl Cl 0.1484 0.1585 'International Tables Vol C Tables 4.2.6.8 and 6.1.1.4'
Ni Ni 0.3393 1.1124 'International Tables Vol C Tables 4.2.6.8 and 6.1.1.4'
Cu Cu 0.3201 1.2651 'International Tables Vol C Tables 4.2.6.8 and 6.1.1.4'

loop_
_geom_angle_atom_site_label_1
_geom_angle_atom_site_label_2
_geom_angle_atom_site_label_3
_geom_angle
_geom_angle_site_symmetry_1
_geom_angle_site_symmetry_3
O3 Ni2 N1 93.7(3) . .
O3 Ni2 O1 91.3(2) . .
N1 Ni2 O1 171.3(3) . .
O3 Ni2 N2 177.4(3) . .
N1 Ni2 N2 83.7(3) . .
O1 Ni2 N2 91.2(2) . .
O3 Ni2 O2 92.8(2) . .
N1 Ni2 O2 104.4(2) . .
O1 Ni2 O2 82.5(2) . .
N2 Ni2 O2 88.1(2) . .
N5 Ni1 O1 89.5(3) . .
N5 Ni1 N4 83.6(3) . .
O1 Ni1 N4 170.3(3) . .
N5 Ni1 O2 169.1(2) . .
O1 Ni1 O2 87.6(2) . .
N4 Ni1 O2 100.4(3) . .
N5 Ni1 N6 94.7(3) . .
O1 Ni1 N6 92.3(2) . .
N4 Ni1 N6 95.0(3) . .
O2 Ni1 N6 74.9(2) . .
N5 Ni1 N3 99.2(3) . .
O1 Ni1 N3 90.6(2) . .
N4 Ni1 N3 83.9(3) . .
O2 Ni1 N3 91.4(2) . .
N6 Ni1 N3 165.9(3) . .
N14 Cu2 N14 180.0 2_575 .
N14 Cu2 O9 100.5(2) 2_575 .
N14 Cu2 O9 79.5(2) . .
N14 Cu2 O9 79.4(2) 2_575 2_575
N14 Cu2 O9 100.5(2) . 2_575
O9 Cu2 O9 180.0 . 2_575
N6 Cu1 N6 180.0 . 2_666
N6 Cu1 O2 80.1(2) . .
N6 Cu1 O2 99.9(2) 2_666 .
N6 Cu1 O2 99.9(2) . 2_666
N6 Cu1 O2 80.1(2) 2_666 2_666
O2 Cu1 O2 180.0 . 2_666
N13 Ni4 O8 89.0(3) . .
N13 Ni4 N12 83.2(3) . .
O8 Ni4 N12 170.3(3) . .
N13 Ni4 N14 91.9(3) . .
O8 Ni4 N14 90.2(3) . .
N12 Ni4 N14 95.9(3) . .
N13 Ni4 O9 167.3(3) . .
O8 Ni4 O9 88.6(2) . .
N12 Ni4 O9 100.2(3) . .
N14 Ni4 O9 75.6(2) . .
N13 Ni4 N11 101.3(3) . .
O8 Ni4 N11 90.9(3) . .
N12 Ni4 N11 84.9(3) . .
N14 Ni4 N11 166.7(3) . .
O9 Ni4 N11 91.2(3) . .
N9 Ni3 O7 93.2(3) . .
N9 Ni3 O8 172.3(3) . .
O7 Ni3 O8 89.7(3) . .
N9 Ni3 N10 84.9(4) . .
O7 Ni3 N10 176.7(3) . .
O8 Ni3 N10 92.6(3) . .
N9 Ni3 O9 102.5(3) . .
O7 Ni3 O9 89.9(3) . .
O8 Ni3 O9 84.7(2) . .
N10 Ni3 O9 87.8(2) . .
C16 C17 C12 117.5(8) . .
C16 C17 C18 119.2(7) . .
C12 C17 C18 123.1(7) . .
N4 C21 C22 111.6(7) . .
N4 C21 H21A 109.3 . .
C22 C21 H21A 109.3 . .
N4 C21 H21B 109.3 . .
C22 C21 H21B 109.3 . .
H21A C21 H21B 108.0 . .
C4 C3 C2 121.0(8) . .
C4 C3 H3 119.5 . .
C2 C3 H3 119.5 . .
O2 C12 C13 122.9(7) . .
O2 C12 C17 118.0(7) . .
C13 C12 C17 119.1(7) . .
O3 C1 C6 124.0(7) . .
O3 C1 C2 119.5(7) . .
C6 C1 C2 116.6(7) . .
C5 C4 C3 119.6(8) . .
C5 C4 O5 115.5(8) . .
C3 C4 O5 124.9(8) . .
N1 C7 C6 125.0(8) . .
N1 C7 H7 117.5 . .
C6 C7 H7 117.5 . .
N1 C8 C9 106.0(7) . .
N1 C8 H8A 110.5 . .
C9 C8 H8A 110.5 . .
N1 C8 H8B 110.5 . .
C9 C8 H8B 110.5 . .
H8A C8 H8B 108.7 . .
C3 C2 C1 121.4(8) . .
C3 C2 H2 119.3 . .
C1 C2 H2 119.3 . .
C4 C5 C6 120.6(8) . .
C4 C5 H5 119.7 . .
C6 C5 H5 119.7 . .
C14 C13 C12 122.0(8) . .
C14 C13 H13 119.0 . .
C12 C13 H13 119.0 . .
C15 C16 C17 122.2(8) . .
C15 C16 H16 118.9 . .
C17 C16 H16 118.9 . .
N2 C9 C8 111.3(7) . .
N2 C9 H9A 109.4 . .
C8 C9 H9A 109.4 . .
N2 C9 H9B 109.4 . .
C8 C9 H9B 109.4 . .
H9A C9 H9B 108.0 . .
N5 C22 C21 107.1(7) . .
N5 C22 H22A 110.3 . .
C21 C22 H22A 110.3 . .
N5 C22 H22B 110.3 . .
C21 C22 H22B 110.3 . .
H22A C22 H22B 108.6 . .
N5 C23 C24 124.9(10) . .
N5 C23 H23 117.6 . .
C24 C23 H23 117.6 . .
O1 C29 C28 121.7(9) . .
O1 C29 C24 121.2(8) . .
C28 C29 C24 117.0(9) . .
C16 C15 O6 116.2(8) . .
C16 C15 C14 120.1(8) . .
O6 C15 C14 123.7(9) . .
C13 C14 C15 119.0(9) . .
C13 C14 H14 120.5 . .
C15 C14 H14 120.5 . .
C1 C6 C5 120.7(7) . .
C1 C6 C7 123.5(7) . .
C5 C6 C7 115.8(8) . .
C29 C28 C27 122.5(11) . .
C29 C28 H28 118.8 . .
C27 C28 H28 118.8 . .
C25 C24 C29 120.3(10) . .
C25 C24 C23 114.4(10) . .
C29 C24 C23 125.3(9) . .
C28 C27 C26 120.7(11) . .
C28 C27 H27 119.7 . .
C26 C27 H27 119.7 . .
C26 C25 C24 121.9(12) . .
C26 C25 H25 119.0 . .
C24 C25 H25 119.0 . .
O5 C31 H31A 109.5 . .
O5 C31 H31B 109.5 . .
H31A C31 H31B 109.5 . .
O5 C31 H31C 109.5 . .
H31A C31 H31C 109.5 . .
H31B C31 H31C 109.5 . .
O4 C26 C25 115.7(13) . .
O4 C26 C27 126.7(12) . .
C25 C26 C27 117.5(11) . .
C4 O5 C31 118.2(7) . .
N13 C39 C38 124.9(9) . .
N13 C39 H39 117.6 . .
C38 C39 H39 117.6 . .
O8 C33 C34 122.0(8) . .
O8 C33 C38 121.1(8) . .
C34 C33 C38 116.9(9) . .
C36 C37 C38 118.3(10) . .
C36 C37 H37 120.8 . .
C38 C37 H37 120.8 . .
C33 C38 C37 120.8(9) . .
C33 C38 C39 125.2(9) . .
C37 C38 C39 113.9(9) . .
C34 C35 C36 119.6(10) . .
C34 C35 H35 120.2 . .
C36 C35 H35 120.2 . .
N12 C42 C43 111.6(9) . .
N12 C42 H42A 109.3 . .
C43 C42 H42A 109.3 . .
N12 C42 H42B 109.3 . .
C43 C42 H42B 109.3 . .
H42A C42 H42B 108.0 . .
C40 C41 N12 113.6(8) . .
C40 C41 H41A 108.8 . .
N12 C41 H41A 108.8 . .
C40 C41 H41B 108.8 . .
N12 C41 H41B 108.8 . .
H41A C41 H41B 107.7 . .
C50 C49 C48 117.8(11) . .
C50 C49 C54 121.9(11) . .
C48 C49 C54 120.2(10) . .
C41 C40 N13 107.0(7) . .
C41 C40 H40A 110.3 . .
N13 C40 H40A 110.3 . .
C41 C40 H40B 110.3 . .
N13 C40 H40B 110.3 . .
H40A C40 H40B 108.6 . .
N10 C45 C44 104.5(8) . .
N10 C45 H45A 110.9 . .
C44 C45 H45A 110.9 . .
N10 C45 H45B 110.9 . .
C44 C45 H45B 110.9 . .
H45A C45 H45B 108.9 . .
N9 C47 C46 107.7(9) . .
N9 C47 H47A 110.2 . .
C46 C47 H47A 110.2 . .
N9 C47 H47B 110.2 . .
C46 C47 H47B 110.2 . .
H47A C47 H47B 108.5 . .
O12 C36 C37 123.1(12) . .
O12 C36 C35 115.2(11) . .
C37 C36 C35 121.7(11) . .
N11 C44 C45 105.2(8) . .
N11 C44 H44A 110.7 . .
C45 C44 H44A 110.7 . .
N11 C44 H44B 110.7 . .
C45 C44 H44B 110.7 . .
H44A C44 H44B 108.8 . .
O7 C54 C53 126.3(11) . .
O7 C54 C49 123.2(10) . .
C53 C54 C49 110.4(12) . .
C42 C43 N11 112.6(8) . .
C42 C43 H43A 109.1 . .
N11 C43 H43A 109.1 . .
C42 C43 H43B 109.1 . .
N11 C43 H43B 109.1 . .
H43A C43 H43B 107.8 . .
N10 C46 C47 109.1(8) . .
N10 C46 H46A 109.9 . .
C47 C46 H46A 109.9 . .
N10 C46 H46B 109.9 . .
C47 C46 H46B 109.9 . .
H46A C46 H46B 108.3 . .
N9 C48 C49 126.6(11) . .
N9 C48 H48 116.7 . .
C49 C48 H48 116.7 . .
C35 C34 C33 122.5(10) . .
C35 C34 H34 118.7 . .
C33 C34 H34 118.7 . .
O9 C61 C56 120.2(8) . .
O9 C61 C60 121.4(8) . .
C56 C61 C60 118.4(9) . .
C61 C56 C57 120.1(9) . .
C61 C56 C55 121.9(9) . .
C57 C56 C55 118.0(8) . .
C57 C58 O10 116.0(12) . .
C57 C58 C59 119.1(11) . .
O10 C58 C59 124.9(13) . .
C61 C60 C59 120.8(10) . .
C61 C60 H60 119.6 . .
C59 C60 H60 119.6 . .
C58 C57 C56 122.0(10) . .
C58 C57 H57 119.0 . .
C56 C57 H57 119.0 . .
C58 C59 C60 119.6(11) . .
C58 C59 H59 120.2 . .
C60 C59 H59 120.2 . .
N11 C55 N10 102.3(7) . .
N11 C55 C56 115.6(7) . .
N10 C55 C56 114.9(7) . .
N11 C55 H55 107.8 . .
N10 C55 H55 107.8 . .
C56 C55 H55 107.8 . .
O10 C63 H63A 109.5 . .
O10 C63 H63B 109.5 . .
H63A C63 H63B 109.5 . .
O10 C63 H63C 109.5 . .
H63A C63 H63C 109.5 . .
H63B C63 H63C 109.5 . .
C63 O10 C58 123.1(16) . .
C7 N1 C8 120.2(7) . .
C7 N1 Ni2 124.7(6) . .
C8 N1 Ni2 114.8(5) . .
C1 O3 Ni2 123.6(5) . .
C12 O2 Cu1 123.5(5) . .
C12 O2 Ni1 117.7(4) . .
Cu1 O2 Ni1 103.1(2) . .
C12 O2 Ni2 116.2(4) . .
Cu1 O2 Ni2 102.2(2) . .
Ni1 O2 Ni2 87.52(19) . .
C29 O1 Ni2 129.6(5) . .
C29 O1 Ni1 123.8(5) . .
Ni2 O1 Ni1 98.4(2) . .
O19 Cl1 O18 106.7(10) . .
O19 Cl1 O20 104.8(7) . .
O18 Cl1 O20 112.1(7) . .
O19 Cl1 O17 109.6(8) . .
O18 Cl1 O17 109.2(6) . .
O20 Cl1 O17 114.1(6) . .
C48 N9 C47 123.1(9) . .
C48 N9 Ni3 123.3(9) . .
C47 N9 Ni3 113.2(6) . .
C54 O7 Ni3 123.2(7) . .
C55 N11 C43 113.3(7) . .
C55 N11 C44 101.9(7) . .
C43 N11 C44 111.6(7) . .
C55 N11 Ni4 113.7(5) . .
C43 N11 Ni4 105.0(6) . .
C44 N11 Ni4 111.6(6) . .
C42 N12 C41 115.6(7) . .
C42 N12 Ni4 109.1(6) . .
C41 N12 Ni4 105.5(6) . .
C42 N12 H12 108.8 . .
C41 N12 H12 108.8 . .
Ni4 N12 H12 108.8 . .
N15 N14 Cu2 132.0(6) . .
N15 N14 Ni4 125.0(6) . .
Cu2 N14 Ni4 102.7(3) . .
N16 N15 N14 177.5(10) . .
N7 N6 Cu1 134.7(6) . .
N7 N6 Ni1 123.9(6) . .
Cu1 N6 Ni1 101.4(3) . .
N8 N7 N6 178.4(9) . .
C9 N2 C18 113.3(7) . .
C9 N2 C10 111.2(6) . .
C18 N2 C10 101.1(6) . .
C9 N2 Ni2 104.4(5) . .
C18 N2 Ni2 115.9(5) . .
C10 N2 Ni2 111.2(5) . .
C33 O8 Ni3 128.0(5) . .
C33 O8 Ni4 122.0(5) . .
Ni3 O8 Ni4 96.6(3) . .
C61 O9 Cu2 127.7(5) . .
C61 O9 Ni4 117.4(5) . .
Cu2 O9 Ni4 101.6(2) . .
C61 O9 Ni3 115.8(5) . .
Cu2 O9 Ni3 99.3(2) . .
Ni4 O9 Ni3 86.2(2) . .
C39 N13 C40 119.7(8) . .
C39 N13 Ni4 122.6(7) . .
C40 N13 Ni4 114.5(6) . .
C55 N10 C46 113.7(8) . .
C55 N10 C45 101.1(7) . .
C46 N10 C45 109.5(7) . .
C55 N10 Ni3 116.8(5) . .
C46 N10 Ni3 104.7(6) . .
C45 N10 Ni3 111.2(6) . .
C20 N4 C21 115.6(7) . .
C20 N4 Ni1 110.7(5) . .
C21 N4 Ni1 107.1(6) . .
C20 N4 H4N 103(5) . .
C21 N4 H4N 100(5) . .
Ni1 N4 H4N 121(5) . .
C20 C19 N3 111.5(6) . .
C20 C19 H19A 109.3 . .
N3 C19 H19A 109.3 . .
C20 C19 H19B 109.3 . .
N3 C19 H19B 109.3 . .
H19A C19 H19B 108.0 . .
N4 C20 C19 111.8(7) . .
N4 C20 H20A 109.3 . .
C19 C20 H20A 109.3 . .
N4 C20 H20B 109.3 . .
C19 C20 H20B 109.3 . .
H20A C20 H20B 107.9 . .
C18 N3 C11 102.2(6) . .
C18 N3 C19 112.8(7) . .
C11 N3 C19 109.6(6) . .
C18 N3 Ni1 113.1(4) . .
C11 N3 Ni1 112.9(5) . .
C19 N3 Ni1 106.4(5) . .
N3 C11 C10 105.5(7) . .
N3 C11 H11A 110.6 . .
C10 C11 H11A 110.6 . .
N3 C11 H11B 110.6 . .
C10 C11 H11B 110.6 . .
H11A C11 H11B 108.8 . .
N3 C18 C17 115.9(7) . .
N3 C18 N2 102.1(6) . .
C17 C18 N2 115.4(7) . .
N3 C18 H18 107.7 . .
C17 C18 H18 107.7 . .
N2 C18 H18 107.7 . .
C11 C10 N2 105.4(7) . .
C11 C10 H10A 110.7 . .
N2 C10 H10A 110.7 . .
C11 C10 H10B 110.7 . .
N2 C10 H10B 110.7 . .
H10A C10 H10B 108.8 . .
C23 N5 C22 118.8(8) . .
C23 N5 Ni1 124.7(7) . .
C22 N5 Ni1 114.4(6) . .
O15 Cl2 O13 106.0(9) . .
O15 Cl2 O16 99.2(10) . .
O13 Cl2 O16 115.2(10) . .
O15 Cl2 O14 123.4(16) . .
O13 Cl2 O14 108.4(13) . .
O16 Cl2 O14 104.9(14) . .
C30 O4 C26 119.9(16) . .
C15 O6 C32 115.1(8) . .
C62 O12 C36 119.5(13) . .
O6 C32 H32A 109.5 . .
O6 C32 H32B 109.5 . .
H32A C32 H32B 109.5 . .
O6 C32 H32C 109.5 . .
H32A C32 H32C 109.5 . .
H32B C32 H32C 109.5 . .
C51 C50 C49 121.6(11) . .
C51 C50 H50 119.2 . .
C49 C50 H50 119.2 . .
C54 C53 C52 129.1(13) . .
C54 C53 H53 115.5 . .
C52 C53 H53 115.5 . .
C50 C51 O11 125.6(11) . .
C50 C51 C52 120.2(11) . .
O11 C51 C52 114.2(11) . .
C51 C52 C53 116.4(12) . .
C51 C52 H52 121.8 . .
C53 C52 H52 121.8 . .
O4 C30 H30A 109.5 . .
O4 C30 H30B 109.5 . .
H30A C30 H30B 109.5 . .
O4 C30 H30C 109.5 . .
H30A C30 H30C 109.5 . .
H30B C30 H30C 109.5 . .
C51 O11 C64 118.6(10) . .
O11 C64 H64A 109.5 . .
O11 C64 H64B 109.5 . .
H64A C64 H64B 109.5 . .
O11 C64 H64C 109.5 . .
H64A C64 H64C 109.5 . .
H64B C64 H64C 109.5 . .
O12 C62 H62A 109.5 . .
O12 C62 H62B 109.5 . .
H62A C62 H62B 109.5 . .
O12 C62 H62C 109.5 . .
H62A C62 H62C 109.5 . .
H62B C62 H62C 109.5 . .

loop_
_geom_bond_atom_site_label_1
_geom_bond_atom_site_label_2
_geom_bond_distance
_geom_bond_site_symmetry_2
Ni2 O3 1.912(5) .
Ni2 N1 1.930(7) .
Ni2 O1 1.979(6) .
Ni2 N2 2.115(6) .
Ni2 O2 2.312(5) .
Ni1 N5 1.990(7) .
Ni1 O1 2.031(5) .
Ni1 N4 2.057(8) .
Ni1 O2 2.070(5) .
Ni1 N6 2.124(6) .
Ni1 N3 2.135(6) .
Cu2 N14 2.002(7) 2_575
Cu2 N14 2.002(7) .
Cu2 O9 2.021(5) .
Cu2 O9 2.021(5) 2_575
Cu1 N6 1.979(7) .
Cu1 N6 1.979(7) 2_666
Cu1 O2 1.984(5) .
Cu1 O2 1.984(5) 2_666
Ni4 N13 1.997(7) .
Ni4 O8 2.033(6) .
Ni4 N12 2.080(7) .
Ni4 N14 2.093(7) .
Ni4 O9 2.102(5) .
Ni4 N11 2.126(7) .
Ni3 N9 1.935(9) .
Ni3 O7 1.954(7) .
Ni3 O8 1.988(6) .
Ni3 N10 2.113(7) .
Ni3 O9 2.286(6) .
C17 C16 1.402(11) .
C17 C12 1.413(10) .
C17 C18 1.487(11) .
C21 N4 1.478(11) .
C21 C22 1.513(12) .
C21 H21A 0.9700 .
C21 H21B 0.9700 .
C3 C4 1.375(12) .
C3 C2 1.378(11) .
C3 H3 0.9300 .
C12 O2 1.367(9) .
C12 C13 1.390(11) .
C1 O3 1.327(9) .
C1 C6 1.404(11) .
C1 C2 1.418(10) .
C4 C5 1.368(11) .
C4 O5 1.389(10) .
C7 N1 1.289(10) .
C7 C6 1.448(11) .
C7 H7 0.9300 .
C8 N1 1.459(10) .
C8 C9 1.497(12) .
C8 H8A 0.9700 .
C8 H8B 0.9700 .
C2 H2 0.9300 .
C5 C6 1.411(11) .
C5 H5 0.9300 .
C13 C14 1.371(11) .
C13 H13 0.9300 .
C16 C15 1.363(12) .
C16 H16 0.9300 .
C9 N2 1.487(11) .
C9 H9A 0.9700 .
C9 H9B 0.9700 .
C22 N5 1.471(10) .
C22 H22A 0.9700 .
C22 H22B 0.9700 .
C23 N5 1.266(12) .
C23 C24 1.490(13) .
C23 H23 0.9300 .
C29 O1 1.335(10) .
C29 C28 1.373(12) .
C29 C24 1.404(13) .
C15 O6 1.379(10) .
C15 C14 1.387(11) .
C14 H14 0.9300 .
C28 C27 1.387(14) .
C28 H28 0.9300 .
C24 C25 1.398(14) .
C27 C26 1.390(16) .
C27 H27 0.9300 .
C25 C26 1.375(16) .
C25 H25 0.9300 .
C31 O5 1.401(11) .
C31 H31A 0.9600 .
C31 H31B 0.9600 .
C31 H31C 0.9600 .
C26 O4 1.372(14) .
C39 N13 1.289(11) .
C39 C38 1.459(13) .
C39 H39 0.9300 .
C33 O8 1.333(10) .
C33 C34 1.406(12) .
C33 C38 1.424(12) .
C37 C36 1.381(14) .
C37 C38 1.434(13) .
C37 H37 0.9300 .
C35 C34 1.376(14) .
C35 C36 1.391(15) .
C35 H35 0.9300 .
C42 N12 1.475(12) .
C42 C43 1.497(14) .
C42 H42A 0.9700 .
C42 H42B 0.9700 .
C41 C40 1.455(13) .
C41 N12 1.509(11) .
C41 H41A 0.9700 .
C41 H41B 0.9700 .
C49 C50 1.406(13) .
C49 C48 1.463(15) .
C49 C54 1.504(16) .
C40 N13 1.468(11) .
C40 H40A 0.9700 .
C40 H40B 0.9700 .
C45 N10 1.508(11) .
C45 C44 1.530(13) .
C45 H45A 0.9700 .
C45 H45B 0.9700 .
C47 N9 1.440(13) .
C47 C46 1.539(14) .
C47 H47A 0.9700 .
C47 H47B 0.9700 .
C36 O12 1.364(13) .
C44 N11 1.512(11) .
C44 H44A 0.9700 .
C44 H44B 0.9700 .
C54 O7 1.293(13) .
C54 C53 1.342(15) .
C43 N11 1.499(11) .
C43 H43A 0.9700 .
C43 H43B 0.9700 .
C46 N10 1.496(11) .
C46 H46A 0.9700 .
C46 H46B 0.9700 .
C48 N9 1.334(13) .
C48 H48 0.9300 .
C34 H34 0.9300 .
C61 O9 1.378(10) .
C61 C56 1.379(12) .
C61 C60 1.380(12) .
C56 C57 1.403(12) .
C56 C55 1.512(12) .
C58 C57 1.353(15) .
C58 O10 1.368(14) .
C58 C59 1.377(15) .
C60 C59 1.426(13) .
C60 H60 0.9300 .
C57 H57 0.9300 .
C59 H59 0.9300 .
C55 N11 1.479(11) .
C55 N10 1.480(11) .
C55 H55 0.9800 .
C63 O10 1.25(2) .
C63 H63A 0.9600 .
C63 H63B 0.9600 .
C63 H63C 0.9600 .
Cl1 O19 1.370(12) .
Cl1 O18 1.388(10) .
Cl1 O20 1.394(8) .
Cl1 O17 1.399(8) .
N12 H12 0.9800 .
N14 N15 1.208(10) .
N15 N16 1.168(11) .
N6 N7 1.214(9) .
N7 N8 1.153(10) .
N2 C18 1.494(10) .
N2 C10 1.519(11) .
N4 C20 1.471(11) .
N4 H4N 0.70(6) .
C19 C20 1.495(12) .
C19 N3 1.503(10) .
C19 H19A 0.9700 .
C19 H19B 0.9700 .
C20 H20A 0.9700 .
C20 H20B 0.9700 .
N3 C18 1.483(10) .
N3 C11 1.492(10) .
C11 C10 1.513(12) .
C11 H11A 0.9700 .
C11 H11B 0.9700 .
C18 H18 0.9800 .
C10 H10A 0.9700 .
C10 H10B 0.9700 .
Cl2 O15 1.334(16) .
Cl2 O13 1.356(10) .
Cl2 O16 1.379(10) .
Cl2 O14 1.41(2) .
O4 C30 1.33(2) .
O6 C32 1.430(14) .
O12 C62 1.34(2) .
C32 H32A 0.9600 .
C32 H32B 0.9600 .
C32 H32C 0.9600 .
C50 C51 1.345(14) .
C50 H50 0.9300 .
C53 C52 1.434(15) .
C53 H53 0.9300 .
C51 O11 1.380(12) .
C51 C52 1.400(15) .
C52 H52 0.9300 .
C30 H30A 0.9600 .
C30 H30B 0.9600 .
C30 H30C 0.9600 .
O11 C64 1.455(13) .
C64 H64A 0.9600 .
C64 H64B 0.9600 .
C64 H64C 0.9600 .
C62 H62A 0.9600 .
C62 H62B 0.9600 .
C62 H62C 0.9600 .
